data_7006195
loop_
_publ_author_name
'Lozan, Vasile'
'Kersting, Berthold'

_publ_section_title
;
 Synthesis, characterisation and crystal structure of a Pd(II) complex
 of a heterocyclic selenium(IV) imide.
;
_journal_issue 40
_journal_name_full 'Dalton transactions (Cambridge, England : 2003)'
_journal_page_first 4511
_journal_page_last 4513
_journal_paper_doi 10.1039/b709890a
_journal_year 2007
_chemical_compound_source
;
Crystals were picked from the reaction mixture
;
_chemical_formula_structural
;
[Pd(Cl2)(NCMe)(Selenimide)](CH3CN)
;
_chemical_formula_sum 'C20 H27 Cl2 N5 O3 Pd Se'
_chemical_formula_weight 641.73
_space_group_IT_number 14
_symmetry_cell_setting monoclinic
_symmetry_space_group_name_Hall '-P 2yn'
_symmetry_space_group_name_H-M 'P 1 21/n 1'
_atom_sites_solution_hydrogens geom
_atom_sites_solution_primary direct
_atom_sites_solution_secondary difmap
_cell_angle_alpha 90.00
_cell_angle_beta 102.909(3)
_cell_angle_gamma 90.00
_cell_formula_units_Z 4
_cell_length_a 12.5598(5)
_cell_length_b 13.7954(7)
_cell_length_c 14.8535(6)
_cell_measurement_temperature 210(2)
_cell_volume 2508.58(19)
_computing_cell_refinement 'STOE X-Area'
_computing_data_collection 'STOE X-Area'
_computing_data_reduction 'STOE X-Area'
_computing_molecular_graphics 'ORTEP-3 for Windows (Farrugia, 1997)'
_computing_structure_refinement 'SHELXL-97 (Sheldrick, 1997)'
_computing_structure_solution 'SHELXS-97 (Sheldrick, 1997)'
_diffrn_ambient_temperature 213(2)
_diffrn_measured_fraction_theta_full 0.998
_diffrn_measured_fraction_theta_max 0.998
_diffrn_measurement_device_type 'STOE IPDS 2'
_diffrn_measurement_method hemisphere
_diffrn_radiation_monochromator graphite
_diffrn_radiation_source 'fine-focus sealed tube'
_diffrn_radiation_type MoK\a
_diffrn_radiation_wavelength 0.71073
_diffrn_reflns_av_R_equivalents 0.0152
_diffrn_reflns_av_sigmaI/netI 0.0227
_diffrn_reflns_limit_h_max 16
_diffrn_reflns_limit_h_min -16
_diffrn_reflns_limit_k_max 18
_diffrn_reflns_limit_k_min 0
_diffrn_reflns_limit_l_max 19
_diffrn_reflns_limit_l_min 0
_diffrn_reflns_number 31051
_diffrn_reflns_theta_full 28.00
_diffrn_reflns_theta_max 28.00
_diffrn_reflns_theta_min 3.28
_exptl_absorpt_coefficient_mu 2.435
_exptl_absorpt_correction_T_max 0.6417
_exptl_absorpt_correction_T_min 0.6417
_exptl_absorpt_correction_type empirical
_exptl_absorpt_process_details SADABS
_exptl_crystal_colour red-orange
_exptl_crystal_density_diffrn 1.699
_exptl_crystal_density_method 'not measured'
_exptl_crystal_description block
_exptl_crystal_F_000 1280
_exptl_crystal_size_max 0.20
_exptl_crystal_size_mid 0.20
_exptl_crystal_size_min 0.20
_refine_diff_density_max 1.816
_refine_diff_density_min -0.790
_refine_diff_density_rms 0.085
_refine_ls_extinction_method none
_refine_ls_goodness_of_fit_ref 1.047
_refine_ls_hydrogen_treatment mixed
_refine_ls_matrix_type full
_refine_ls_number_parameters 300
_refine_ls_number_reflns 6045
_refine_ls_number_restraints 0
_refine_ls_restrained_S_all 1.047
_refine_ls_R_factor_all 0.0281
_refine_ls_R_factor_gt 0.0231
_refine_ls_shift/su_max 0.002
_refine_ls_shift/su_mean 0.000
_refine_ls_structure_factor_coef Fsqd
_refine_ls_weighting_details 'calc w=1/[\s^2^(Fo^2^)+(0.0318P)^2^+2.5285P] where P=(Fo^2^+2Fc^2^)/3'
_refine_ls_weighting_scheme calc
_refine_ls_wR_factor_gt 0.0563
_refine_ls_wR_factor_ref 0.0577
_reflns_number_gt 5402
_reflns_number_total 6045
_reflns_threshold_expression >2sigma(I)
_cod_data_source_file b709890a.txt
_cod_data_source_block i
_cod_original_sg_symbol_H-M P21/n
_cod_database_code 7006195

loop_
_symmetry_equiv_pos_as_xyz
'x, y, z'
'-x+1/2, y+1/2, -z+1/2'
'-x, -y, -z'
'x-1/2, -y-1/2, z-1/2'

loop_
_atom_site_label
_atom_site_type_symbol
_atom_site_fract_x
_atom_site_fract_y
_atom_site_fract_z
_atom_site_U_iso_or_equiv
_atom_site_adp_type
_atom_site_occupancy
_atom_site_symmetry_multiplicity
_atom_site_calc_flag
_atom_site_refinement_flags
_atom_site_disorder_assembly
_atom_site_disorder_group
Pd Pd 0.876097(12) 0.152598(11) 0.781152(10) 0.00976(5) Uani 1 1 d . . .
Se Se 0.807769(15) -0.067190(14) 0.688923(13) 0.00838(5) Uani 1 1 d . . .
O1 O 1.06693(13) -0.12789(13) 0.88352(11) 0.0187(3) Uani 1 1 d . . .
O2 O 0.60755(12) -0.03453(11) 0.67358(10) 0.0137(3) Uani 1 1 d . . .
O3 O 0.74898(13) 0.03066(12) 0.52212(10) 0.0179(3) Uani 1 1 d . . .
Cl1 Cl 1.05420(4) 0.11947(4) 0.77897(4) 0.01702(10) Uani 1 1 d . . .
Cl2 Cl 0.69827(4) 0.19658(4) 0.77808(4) 0.01626(10) Uani 1 1 d . . .
N1 N 0.95243(13) -0.09701(12) 0.74329(12) 0.0101(3) Uani 1 1 d . . .
N2 N 0.49107(15) -0.03540(15) 0.77116(13) 0.0185(4) Uani 1 1 d . . .
H2 H 0.4863 -0.0340 0.8287 0.022 Uiso 1 1 calc R . .
N3 N 0.82279(14) 0.06313(12) 0.67418(12) 0.0100(3) Uani 1 1 d . . .
N4 N 0.92704(15) 0.24129(13) 0.88840(12) 0.0150(3) Uani 1 1 d . . .
N5 N 0.93342(19) -0.3761(2) 0.45090(19) 0.0381(6) Uani 1 1 d . . .
C1 C 0.78579(16) -0.06517(14) 0.81151(13) 0.0102(4) Uani 1 1 d . . .
C2 C 0.88140(16) -0.08131(15) 0.87681(14) 0.0117(4) Uani 1 1 d . . .
C3 C 0.87977(18) -0.07669(16) 0.96992(14) 0.0151(4) Uani 1 1 d . . .
H3 H 0.9436 -0.0874 1.0157 0.018 Uiso 1 1 calc R . .
C4 C 0.78112(19) -0.05571(17) 0.99390(15) 0.0176(4) Uani 1 1 d . . .
H4 H 0.7793 -0.0502 1.0566 0.021 Uiso 1 1 calc R . .
C5 C 0.68497(18) -0.04270(17) 0.92669(15) 0.0161(4) Uani 1 1 d . . .
H5 H 0.6191 -0.0303 0.9446 0.019 Uiso 1 1 calc R . .
C6 C 0.68596(17) -0.04797(15) 0.83289(14) 0.0124(4) Uani 1 1 d . . .
C7 C 0.97766(17) -0.10378(15) 0.83787(14) 0.0126(4) Uani 1 1 d . . .
C8 C 1.03684(16) -0.11722(15) 0.69058(14) 0.0127(4) Uani 1 1 d . . .
H8 H 1.1073 -0.0928 0.7275 0.015 Uiso 1 1 calc R . .
C9 C 1.01325(18) -0.06341(17) 0.59896(15) 0.0176(4) Uani 1 1 d . . .
H9A H 0.9440(14) -0.0854(10) 0.5613(8) 0.026 Uiso 1 1 calc R . .
H9B H 1.0712(13) -0.0762(11) 0.5668(8) 0.026 Uiso 1 1 calc R . .
H9C H 1.0095(15) 0.0058(12) 0.6102(2) 0.026 Uiso 1 1 calc R . .
C10 C 1.0489(2) -0.22585(17) 0.67872(18) 0.0226(5) Uani 1 1 d . . .
H10A H 1.0607(16) -0.2573(6) 0.7387(11) 0.034 Uiso 1 1 calc R . .
H10B H 1.1108(15) -0.2384(3) 0.6512(13) 0.034 Uiso 1 1 calc R . .
H10C H 0.9828(14) -0.2513(6) 0.6387(13) 0.034 Uiso 1 1 calc R . .
C11 C 0.59002(17) -0.03781(15) 0.75304(14) 0.0130(4) Uani 1 1 d . . .
C12 C 0.38926(17) -0.03504(18) 0.69947(17) 0.0194(4) Uani 1 1 d . . .
H12 H 0.4073 -0.0203 0.6394 0.023 Uiso 1 1 calc R . .
C13 C 0.3361(2) -0.13341(18) 0.69316(17) 0.0226(5) Uani 1 1 d . . .
H13A H 0.3849(11) -0.1808(10) 0.6789(14) 0.034 Uiso 1 1 calc R . .
H13B H 0.2709(15) -0.1327(5) 0.6459(13) 0.034 Uiso 1 1 calc R . .
H13C H 0.3188(15) -0.1489(7) 0.7507(12) 0.034 Uiso 1 1 calc R . .
C14 C 0.3133(2) 0.0424(2) 0.7197(3) 0.0534(11) Uani 1 1 d . . .
H14A H 0.302(2) 0.0338(14) 0.7796(17) 0.080 Uiso 1 1 calc R . .
H14B H 0.2461(19) 0.0380(15) 0.6770(18) 0.080 Uiso 1 1 calc R . .
H14C H 0.3442(14) 0.1036(16) 0.715(2) 0.080 Uiso 1 1 calc R . .
C15 C 0.78701(17) 0.08919(16) 0.58402(14) 0.0133(4) Uani 1 1 d . . .
C16 C 0.7984(2) 0.19557(17) 0.56531(16) 0.0206(5) Uani 1 1 d . . .
H16A H 0.8316 0.2284 0.6224 0.031 Uiso 0.10 1 calc P . .
H16B H 0.7268 0.2231 0.5404 0.031 Uiso 0.10 1 calc P . .
H16C H 0.8440 0.2038 0.5211 0.031 Uiso 0.10 1 calc P . .
H16D H 0.7703 0.2083 0.5008 0.031 Uiso 0.90 1 d P . .
H16E H 0.8741 0.2136 0.5820 0.031 Uiso 0.90 1 d P . .
H16F H 0.7580 0.2326 0.6011 0.031 Uiso 0.90 1 d P . .
C17 C 0.95337(18) 0.29385(16) 0.94821(15) 0.0152(4) Uani 1 1 d . . .
C18 C 0.9857(2) 0.36201(18) 1.02433(16) 0.0224(5) Uani 1 1 d . . .
H18A H 1.0479(15) 0.3976(12) 1.0165(8) 0.034 Uiso 1 1 calc R . .
H18B H 1.0033(16) 0.3274(7) 1.0811(11) 0.034 Uiso 1 1 calc R . .
H18C H 0.9271(13) 0.4055(12) 1.0250(9) 0.034 Uiso 1 1 calc R . .
C19 C 0.8677(2) -0.3257(2) 0.45450(19) 0.0318(6) Uani 1 1 d . . .
C20 C 0.7852(2) -0.2490(4) 0.4641(2) 0.0632(14) Uani 1 1 d . . .
H20A H 0.7896 -0.2362 0.5290 0.095 Uiso 1 1 calc . . .
H20B H 0.7124 -0.2716 0.4354 0.095 Uiso 1 1 calc . . .
H20C H 0.8007 -0.1899 0.4340 0.095 Uiso 1 1 calc . . .

loop_
_atom_site_aniso_label
_atom_site_aniso_U_11
_atom_site_aniso_U_22
_atom_site_aniso_U_33
_atom_site_aniso_U_23
_atom_site_aniso_U_13
_atom_site_aniso_U_12
Pd 0.01126(8) 0.00806(7) 0.00965(7) -0.00112(5) 0.00167(5) 0.00060(5)
Se 0.00813(9) 0.00835(9) 0.00831(9) -0.00031(7) 0.00112(7) 0.00025(7)
O1 0.0132(7) 0.0248(9) 0.0164(7) 0.0049(6) -0.0005(6) 0.0040(6)
O2 0.0116(7) 0.0154(7) 0.0137(7) -0.0004(6) 0.0022(5) -0.0006(6)
O3 0.0238(8) 0.0175(8) 0.0106(7) -0.0009(6) 0.0000(6) 0.0005(6)
Cl1 0.0115(2) 0.0167(2) 0.0222(2) -0.00506(19) 0.00238(18) -0.00084(18)
Cl2 0.0147(2) 0.0140(2) 0.0210(2) -0.00248(19) 0.00583(19) 0.00341(18)
N1 0.0068(7) 0.0111(8) 0.0123(8) 0.0015(6) 0.0019(6) 0.0023(6)
N2 0.0098(8) 0.0283(11) 0.0177(9) 0.0025(8) 0.0035(7) -0.0002(7)
N3 0.0126(8) 0.0069(7) 0.0107(7) 0.0004(6) 0.0030(6) -0.0003(6)
N4 0.0170(9) 0.0125(8) 0.0150(8) -0.0004(7) 0.0028(7) 0.0004(7)
N5 0.0205(11) 0.0481(15) 0.0533(16) 0.0236(13) 0.0241(11) 0.0161(11)
C1 0.0128(9) 0.0087(8) 0.0093(8) -0.0004(7) 0.0026(7) -0.0014(7)
C2 0.0125(9) 0.0097(9) 0.0129(9) 0.0010(7) 0.0028(7) -0.0006(7)
C3 0.0165(10) 0.0162(10) 0.0113(9) -0.0002(8) 0.0006(7) -0.0017(8)
C4 0.0207(11) 0.0215(11) 0.0110(9) -0.0015(8) 0.0046(8) -0.0025(8)
C5 0.0157(10) 0.0191(10) 0.0155(10) -0.0029(8) 0.0075(8) -0.0019(8)
C6 0.0125(9) 0.0122(9) 0.0133(9) -0.0010(7) 0.0043(7) -0.0009(7)
C7 0.0128(9) 0.0104(9) 0.0141(9) 0.0014(7) 0.0018(7) -0.0011(7)
C8 0.0088(9) 0.0142(10) 0.0162(9) 0.0007(8) 0.0052(7) 0.0017(7)
C9 0.0181(10) 0.0215(11) 0.0146(10) 0.0014(8) 0.0068(8) 0.0027(8)
C10 0.0222(11) 0.0143(11) 0.0356(13) -0.0002(9) 0.0158(10) 0.0036(9)
C11 0.0118(9) 0.0108(9) 0.0164(9) -0.0004(8) 0.0028(7) -0.0015(7)
C12 0.0098(9) 0.0230(11) 0.0246(11) 0.0064(9) 0.0019(8) -0.0008(8)
C13 0.0219(11) 0.0208(12) 0.0221(11) -0.0015(9) -0.0017(9) 0.0002(9)
C14 0.0206(13) 0.0226(14) 0.103(3) -0.0230(17) -0.0149(16) 0.0056(11)
C15 0.0133(9) 0.0143(10) 0.0129(9) 0.0019(8) 0.0040(7) 0.0030(8)
C16 0.0333(13) 0.0135(10) 0.0150(10) 0.0036(8) 0.0054(9) 0.0030(9)
C17 0.0164(10) 0.0137(10) 0.0159(10) 0.0001(8) 0.0045(8) -0.0005(8)
C18 0.0315(13) 0.0183(11) 0.0162(10) -0.0064(9) 0.0026(9) -0.0033(9)
C19 0.0328(15) 0.0392(16) 0.0236(12) -0.0009(11) 0.0062(11) -0.0073(12)
C20 0.0079(12) 0.128(4) 0.0502(19) -0.058(2) -0.0015(11) -0.0057(16)

loop_
_atom_type_symbol
_atom_type_description
_atom_type_scat_dispersion_real
_atom_type_scat_dispersion_imag
_atom_type_scat_source
C C 0.0033 0.0016 'International Tables Vol C Tables 4.2.6.8 and 6.1.1.4'
H H 0.0000 0.0000 'International Tables Vol C Tables 4.2.6.8 and 6.1.1.4'
N N 0.0061 0.0033 'International Tables Vol C Tables 4.2.6.8 and 6.1.1.4'
O O 0.0106 0.0060 'International Tables Vol C Tables 4.2.6.8 and 6.1.1.4'
Se Se -0.0929 2.2259 'International Tables Vol C Tables 4.2.6.8 and 6.1.1.4'
Pd Pd -0.9988 1.0072 'International Tables Vol C Tables 4.2.6.8 and 6.1.1.4'
Cl Cl 0.1484 0.1585 'International Tables Vol C Tables 4.2.6.8 and 6.1.1.4'

loop_
_geom_angle_atom_site_label_1
_geom_angle_atom_site_label_2
_geom_angle_atom_site_label_3
_geom_angle
_geom_angle_site_symmetry_1
_geom_angle_site_symmetry_3
_geom_angle_publ_flag
N4 Pd N3 179.09(7) . . ?
N4 Pd Cl1 89.64(5) . . ?
N3 Pd Cl1 91.16(5) . . ?
N4 Pd Cl2 89.48(5) . . ?
N3 Pd Cl2 89.76(5) . . ?
Cl1 Pd Cl2 175.79(2) . . ?
N3 Se N1 98.78(8) . . ?
N3 Se C1 98.13(8) . . ?
N1 Se C1 85.66(8) . . ?
C7 N1 C8 120.03(17) . . ?
C7 N1 Se 116.02(13) . . ?
C8 N1 Se 123.89(13) . . ?
C11 N2 C12 123.69(19) . . ?
C11 N2 H2 118.2 . . ?
C12 N2 H2 118.2 . . ?
C15 N3 Se 110.95(14) . . ?
C15 N3 Pd 126.51(14) . . ?
Se N3 Pd 122.42(9) . . ?
C17 N4 Pd 177.75(19) . . ?
C6 C1 C2 123.86(19) . . ?
C6 C1 Se 123.79(15) . . ?
C2 C1 Se 112.35(15) . . ?
C1 C2 C3 119.16(19) . . ?
C1 C2 C7 114.54(18) . . ?
C3 C2 C7 126.29(19) . . ?
C2 C3 C4 118.4(2) . . ?
C2 C3 H3 120.8 . . ?
C4 C3 H3 120.8 . . ?
C3 C4 C5 121.4(2) . . ?
C3 C4 H4 119.3 . . ?
C5 C4 H4 119.3 . . ?
C4 C5 C6 120.5(2) . . ?
C4 C5 H5 119.8 . . ?
C6 C5 H5 119.8 . . ?
C1 C6 C5 116.66(19) . . ?
C1 C6 C11 116.45(18) . . ?
C5 C6 C11 126.88(19) . . ?
O1 C7 N1 124.12(19) . . ?
O1 C7 C2 124.58(19) . . ?
N1 C7 C2 111.27(17) . . ?
N1 C8 C9 111.27(17) . . ?
N1 C8 C10 110.42(17) . . ?
C9 C8 C10 112.47(19) . . ?
N1 C8 H8 107.5 . . ?
C9 C8 H8 107.5 . . ?
C10 C8 H8 107.5 . . ?
C8 C9 H9A 109.5 . . ?
C8 C9 H9B 109.5 . . ?
H9A C9 H9B 109.5 . . ?
C8 C9 H9C 109.5 . . ?
H9A C9 H9C 109.5 . . ?
H9B C9 H9C 109.5 . . ?
C8 C10 H10A 109.5 . . ?
C8 C10 H10B 109.5 . . ?
H10A C10 H10B 109.5 . . ?
C8 C10 H10C 109.5 . . ?
H10A C10 H10C 109.5 . . ?
H10B C10 H10C 109.5 . . ?
O2 C11 N2 124.1(2) . . ?
O2 C11 C6 118.15(18) . . ?
N2 C11 C6 117.74(18) . . ?
N2 C12 C13 110.12(19) . . ?
N2 C12 C14 110.2(2) . . ?
C13 C12 C14 111.1(2) . . ?
N2 C12 H12 108.5 . . ?
C13 C12 H12 108.5 . . ?
C14 C12 H12 108.5 . . ?
C12 C13 H13A 109.5 . . ?
C12 C13 H13B 109.5 . . ?
H13A C13 H13B 109.5 . . ?
C12 C13 H13C 109.5 . . ?
H13A C13 H13C 109.5 . . ?
H13B C13 H13C 109.5 . . ?
C12 C14 H14A 109.5 . . ?
C12 C14 H14B 109.5 . . ?
H14A C14 H14B 109.5 . . ?
C12 C14 H14C 109.5 . . ?
H14A C14 H14C 109.5 . . ?
H14B C14 H14C 109.5 . . ?
O3 C15 N3 123.12(19) . . ?
O3 C15 C16 122.39(19) . . ?
N3 C15 C16 114.48(18) . . ?
C15 C16 H16A 109.5 . . ?
C15 C16 H16B 109.5 . . ?
H16A C16 H16B 109.5 . . ?
C15 C16 H16C 109.5 . . ?
H16A C16 H16C 109.5 . . ?
H16B C16 H16C 109.5 . . ?
C15 C16 H16D 109.5 . . ?
H16A C16 H16D 141.0 . . ?
H16B C16 H16D 56.2 . . ?
H16C C16 H16D 56.3 . . ?
C15 C16 H16E 109.5 . . ?
H16A C16 H16E 56.2 . . ?
H16B C16 H16E 141.1 . . ?
H16C C16 H16E 56.3 . . ?
H16D C16 H16E 109.5 . . ?
C15 C16 H16F 109.5 . . ?
H16A C16 H16F 56.2 . . ?
H16B C16 H16F 56.3 . . ?
H16C C16 H16F 141.1 . . ?
H16D C16 H16F 109.5 . . ?
H16E C16 H16F 109.5 . . ?
N4 C17 C18 179.2(3) . . ?
C17 C18 H18A 109.5 . . ?
C17 C18 H18B 109.5 . . ?
H18A C18 H18B 109.5 . . ?
C17 C18 H18C 109.5 . . ?
H18A C18 H18C 109.5 . . ?
H18B C18 H18C 109.5 . . ?
N5 C19 C20 174.4(3) . . ?
C19 C20 H20A 109.5 . . ?
C19 C20 H20B 109.5 . . ?
H20A C20 H20B 109.5 . . ?
C19 C20 H20C 109.5 . . ?
H20A C20 H20C 109.5 . . ?
H20B C20 H20C 109.5 . . ?

loop_
_geom_bond_atom_site_label_1
_geom_bond_atom_site_label_2
_geom_bond_distance
_geom_bond_site_symmetry_2
_geom_bond_publ_flag
Pd N4 1.9971(18) . ?
Pd N3 2.0053(17) . ?
Pd Cl1 2.2904(5) . ?
Pd Cl2 2.3051(5) . ?
Se N3 1.8260(17) . ?
Se N1 1.8620(16) . ?
Se C1 1.9018(19) . ?
O1 C7 1.220(3) . ?
O2 C11 1.249(3) . ?
O3 C15 1.237(3) . ?
N1 C7 1.372(3) . ?
N1 C8 1.478(2) . ?
N2 C11 1.330(3) . ?
N2 C12 1.470(3) . ?
N2 H2 0.8700 . ?
N3 C15 1.362(3) . ?
N4 C17 1.137(3) . ?
N5 C19 1.090(4) . ?
C1 C6 1.381(3) . ?
C1 C2 1.383(3) . ?
C2 C3 1.389(3) . ?
C2 C7 1.485(3) . ?
C3 C4 1.394(3) . ?
C3 H3 0.9400 . ?
C4 C5 1.396(3) . ?
C4 H4 0.9400 . ?
C5 C6 1.398(3) . ?
C5 H5 0.9400 . ?
C6 C11 1.497(3) . ?
C8 C9 1.520(3) . ?
C8 C10 1.520(3) . ?
C8 H8 0.9900 . ?
C9 H9A 0.9721 . ?
C9 H9B 0.9721 . ?
C9 H9C 0.9721 . ?
C10 H10A 0.9719 . ?
C10 H10B 0.9719 . ?
C10 H10C 0.9719 . ?
C12 C13 1.506(3) . ?
C12 C14 1.507(4) . ?
C12 H12 0.9900 . ?
C13 H13A 0.9523 . ?
C13 H13B 0.9523 . ?
C13 H13C 0.9523 . ?
C14 H14A 0.9379 . ?
C14 H14B 0.9379 . ?
C14 H14C 0.9379 . ?
C15 C16 1.506(3) . ?
C16 H16A 0.9700 . ?
C16 H16B 0.9700 . ?
C16 H16C 0.9700 . ?
C16 H16D 0.9600 . ?
C16 H16E 0.9600 . ?
C16 H16F 0.9601 . ?
C17 C18 1.457(3) . ?
C18 H18A 0.9513 . ?
C18 H18B 0.9513 . ?
C18 H18C 0.9513 . ?
C19 C20 1.509(5) . ?
C20 H20A 0.9700 . ?
C20 H20B 0.9700 . ?
C20 H20C 0.9700 . ?
